data_4106195
loop_
_publ_author_name
'Ayumi Takaoka'
'Neal P. Mankad'
'Jonas C. Peters'

_publ_contact_author 'Jonas C. Peters'
_publ_contact_author_email jpeters@caltech.edu
_publ_section_title
;
 Dinitrogen Complexes of Sulfur-Ligated Iron
;
_journal_name_full 'Journal of the American Chemical Society'
_journal_page_first 8440
_journal_page_last 8443
_journal_paper_doi 10.1021/ja2020907
_journal_volume 133
_journal_year 2011
_chemical_formula_sum 'C40 H55 Cl Fe P2 S Si'
_chemical_formula_weight 749.23
_chemical_name_common '[SiPipr2SAd]FeCl'
_space_group_IT_number 29
_symmetry_cell_setting orthorhombic
_symmetry_space_group_name_Hall 'P 2c -2ac'
_symmetry_space_group_name_H-M 'P c a 21'
_atom_sites_solution_hydrogens geom
_atom_sites_solution_primary direct
_atom_sites_solution_secondary difmap
_audit_creation_method SHELXL-97
_cell_angle_alpha 90.00
_cell_angle_beta 90.00
_cell_angle_gamma 90.00
_cell_formula_units_Z 4
_cell_length_a 15.5224(6)
_cell_length_b 14.0036(5)
_cell_length_c 17.1234(6)
_cell_measurement_reflns_used 9936
_cell_measurement_temperature 100(2)
_cell_measurement_theta_max 33.13
_cell_measurement_theta_min 2.29
_cell_volume 3722.1(2)
_computing_cell_refinement 'SAINT-Plus v7.66A (Bruker-AXS, 2009)'
_computing_data_collection 'APEX2 v2009.7-0 (Bruker-AXS, 2009)'
_computing_data_reduction 'SAINT-Plus v7.66A (Bruker-AXS, 2009)'
_computing_structure_refinement 'SHELXL-97 (Sheldrick, 1997)'
_computing_structure_solution 'SHELXS-97 (Sheldrick, 1990)'
_diffrn_ambient_temperature 100(2)
_diffrn_detector_area_resol_mean 8.3
_diffrn_measured_fraction_theta_full 0.999
_diffrn_measured_fraction_theta_max 0.999
_diffrn_measurement_device_type 'Bruker KAPPA APEX II'
_diffrn_measurement_method '\w and \f scans'
_diffrn_radiation_monochromator graphite
_diffrn_radiation_source 'fine-focus sealed tube'
_diffrn_radiation_type MoK\a
_diffrn_radiation_wavelength 0.71073
_diffrn_reflns_av_R_equivalents 0.0400
_diffrn_reflns_av_sigmaI/netI 0.0342
_diffrn_reflns_limit_h_max 23
_diffrn_reflns_limit_h_min -22
_diffrn_reflns_limit_k_max 16
_diffrn_reflns_limit_k_min -20
_diffrn_reflns_limit_l_max 25
_diffrn_reflns_limit_l_min -24
_diffrn_reflns_number 57143
_diffrn_reflns_theta_full 32.04
_diffrn_reflns_theta_max 32.04
_diffrn_reflns_theta_min 1.96
_diffrn_standards_decay_% 0
_diffrn_standards_interval_count 0
_diffrn_standards_interval_time 0
_diffrn_standards_number 0
_exptl_absorpt_coefficient_mu 0.680
_exptl_absorpt_correction_T_max 0.4328
_exptl_absorpt_correction_T_min 0.3004
_exptl_absorpt_correction_type multi-scan
_exptl_crystal_colour orange
_exptl_crystal_density_diffrn 1.337
_exptl_crystal_description block
_exptl_crystal_F_000 1592
_exptl_crystal_size_max 2.33
_exptl_crystal_size_mid 1.55
_exptl_crystal_size_min 1.48
_refine_diff_density_max 1.489
_refine_diff_density_min -0.539
_refine_diff_density_rms 0.068
_refine_ls_abs_structure_details 'Flack H D (1983), Acta Cryst. A39, 876-881'
_refine_ls_abs_structure_Flack -0.011(9)
_refine_ls_extinction_method none
_refine_ls_goodness_of_fit_ref 1.021
_refine_ls_hydrogen_treatment constr
_refine_ls_matrix_type full
_refine_ls_number_parameters 423
_refine_ls_number_reflns 12714
_refine_ls_number_restraints 1
_refine_ls_restrained_S_all 1.021
_refine_ls_R_factor_all 0.0406
_refine_ls_R_factor_gt 0.0351
_refine_ls_shift/su_max 0.000
_refine_ls_shift/su_mean 0.000
_refine_ls_structure_factor_coef Fsqd
_refine_ls_weighting_details 'calc w=1/[\s^2^(Fo^2^)+(0.0546P)^2^+0.6026P] where P=(Fo^2^+2Fc^2^)/3'
_refine_ls_weighting_scheme calc
_refine_ls_wR_factor_gt 0.0853
_refine_ls_wR_factor_ref 0.0887
_reflns_number_gt 11669
_reflns_number_total 12714
_reflns_threshold_expression >2sigma(I)
_cod_data_source_file ja2020907_si_001_1.cif
_cod_data_source_block ayt03
_cod_database_code 4106195

loop_
_symmetry_equiv_pos_as_xyz
'x, y, z'
'-x, -y, z+1/2'
'x+1/2, -y, z'
'-x+1/2, y, z+1/2'

loop_
_atom_site_label
_atom_site_type_symbol
_atom_site_fract_x
_atom_site_fract_y
_atom_site_fract_z
_atom_site_U_iso_or_equiv
_atom_site_adp_type
_atom_site_occupancy
_atom_site_symmetry_multiplicity
_atom_site_calc_flag
_atom_site_refinement_flags
Fe1 Fe 0.080532(15) 0.305819(16) 0.189034(15) 0.01266(5) Uani 1 1 d .
S S 0.02933(3) 0.18426(3) 0.27196(3) 0.01979(9) Uani 1 1 d .
Si Si 0.18070(3) 0.19241(3) 0.15792(3) 0.01205(8) Uani 1 1 d .
P1 P 0.02669(3) 0.25897(3) 0.06906(3) 0.01376(8) Uani 1 1 d .
P2 P 0.20462(3) 0.38738(3) 0.22312(3) 0.01437(8) Uani 1 1 d .
Cl Cl -0.01393(3) 0.42835(3) 0.21096(3) 0.01780(8) Uani 1 1 d .
C31 C -0.02872(11) 0.18972(12) 0.36703(10) 0.0152(3) Uani 1 1 d .
C7 C 0.29413(10) 0.22496(12) 0.18797(10) 0.0143(3) Uani 1 1 d .
C18 C 0.08904(11) 0.07500(12) 0.26615(10) 0.0153(3) Uani 1 1 d .
C14 C 0.20241(11) -0.00899(12) 0.20041(11) 0.0185(3) Uani 1 1 d .
H14 H 0.2461 -0.0106 0.1633 0.022 Uiso 1 1 calc R
C8 C 0.36827(11) 0.16794(14) 0.18036(11) 0.0181(3) Uani 1 1 d .
H8 H 0.3633 0.1067 0.1597 0.022 Uiso 1 1 calc R
C25 C 0.24103(13) 0.49545(13) 0.16923(12) 0.0223(4) Uani 1 1 d .
H25 H 0.2890 0.5227 0.1990 0.027 Uiso 1 1 calc R
C13 C 0.15639(10) 0.07617(12) 0.21166(10) 0.0139(3) Uani 1 1 d .
C6 C 0.10462(12) 0.19370(12) 0.00938(10) 0.0148(3) Uani 1 1 d .
C35 C -0.03092(15) 0.16523(15) 0.51136(11) 0.0240(4) Uani 1 1 d .
H35 H 0.0018 0.1420 0.5564 0.029 Uiso 1 1 calc R
C2 C 0.24479(12) 0.11850(13) 0.00659(11) 0.0178(3) Uani 1 1 d .
H2 H 0.2948 0.0994 0.0320 0.021 Uiso 1 1 calc R
C19 C -0.07005(12) 0.18021(13) 0.06683(12) 0.0190(3) Uani 1 1 d .
H19 H -0.0897 0.1773 0.0125 0.023 Uiso 1 1 calc R
C1 C 0.17982(11) 0.16498(12) 0.04907(10) 0.0144(3) Uani 1 1 d .
C36 C -0.10513(16) 0.30641(15) 0.45379(13) 0.0275(4) Uani 1 1 d .
H36 H -0.1193 0.3739 0.4616 0.033 Uiso 1 1 calc R
C10 C 0.45683(13) 0.29293(15) 0.23394(12) 0.0231(4) Uani 1 1 d .
H10 H 0.5107 0.3154 0.2490 0.028 Uiso 1 1 calc R
C32 C 0.02451(12) 0.15495(14) 0.43749(11) 0.0190(3) Uani 1 1 d .
H32A H 0.0409 0.0887 0.4302 0.023 Uiso 1 1 calc R
H32B H 0.0765 0.1928 0.4425 0.023 Uiso 1 1 calc R
C34 C -0.05115(13) 0.29572(13) 0.37854(12) 0.0199(3) Uani 1 1 d .
H34A H -0.0837 0.3189 0.3340 0.024 Uiso 1 1 calc R
H34B H 0.0013 0.3331 0.3828 0.024 Uiso 1 1 calc R
C28 C 0.19329(12) 0.42940(13) 0.32607(11) 0.0191(3) Uani 1 1 d .
H28 H 0.1343 0.4533 0.3315 0.023 Uiso 1 1 calc R
C11 C 0.38485(12) 0.35088(14) 0.24235(11) 0.0203(3) Uani 1 1 d .
H11 H 0.3904 0.4121 0.2628 0.024 Uiso 1 1 calc R
C9 C 0.44887(12) 0.20139(15) 0.20312(10) 0.0209(4) Uani 1 1 d .
H9 H 0.4972 0.1627 0.1977 0.025 Uiso 1 1 calc R
C12 C 0.30363(11) 0.31647(12) 0.21983(11) 0.0157(3) Uani 1 1 d .
C4 C 0.16014(13) 0.12694(14) -0.11086(10) 0.0200(3) Uani 1 1 d .
H4 H 0.1534 0.1139 -0.1638 0.024 Uiso 1 1 calc R
C5 C 0.09505(13) 0.17244(14) -0.07037(11) 0.0198(3) Uani 1 1 d .
H5 H 0.0445 0.1891 -0.0961 0.024 Uiso 1 1 calc R
C15 C 0.18459(12) -0.09109(13) 0.24318(12) 0.0201(3) Uani 1 1 d .
H15 H 0.2174 -0.1460 0.2360 0.024 Uiso 1 1 calc R
C29 C 0.25304(15) 0.51020(15) 0.35255(13) 0.0265(4) Uani 1 1 d .
H29A H 0.2430 0.5237 0.4068 0.040 Uiso 1 1 calc R
H29B H 0.2416 0.5664 0.3221 0.040 Uiso 1 1 calc R
H29C H 0.3119 0.4912 0.3453 0.040 Uiso 1 1 calc R
C17 C 0.06794(12) -0.00856(13) 0.30697(11) 0.0192(3) Uani 1 1 d .
H17 H 0.0211 -0.0093 0.3408 0.023 Uiso 1 1 calc R
C30 C 0.20126(15) 0.34332(16) 0.38108(12) 0.0250(4) Uani 1 1 d .
H30A H 0.2605 0.3242 0.3845 0.037 Uiso 1 1 calc R
H30B H 0.1675 0.2913 0.3611 0.037 Uiso 1 1 calc R
H30C H 0.1807 0.3606 0.4320 0.037 Uiso 1 1 calc R
C33 C -0.11270(12) 0.13289(14) 0.35911(12) 0.0204(3) Uani 1 1 d .
H33A H -0.0997 0.0660 0.3503 0.024 Uiso 1 1 calc R
H33B H -0.1453 0.1563 0.3148 0.024 Uiso 1 1 calc R
C3 C 0.23560(13) 0.10057(13) -0.07289(11) 0.0207(4) Uani 1 1 d .
H3 H 0.2798 0.0711 -0.1005 0.025 Uiso 1 1 calc R
C16 C 0.11754(13) -0.09031(13) 0.29661(11) 0.0197(3) Uani 1 1 d .
H16 H 0.1056 -0.1448 0.3257 0.024 Uiso 1 1 calc R
C37 C -0.16643(13) 0.14378(15) 0.43434(13) 0.0255(4) Uani 1 1 d .
H37 H -0.2199 0.1070 0.4296 0.031 Uiso 1 1 calc R
C39 C -0.11393(15) 0.10650(15) 0.50340(13) 0.0267(4) Uani 1 1 d .
H39A H -0.0997 0.0398 0.4952 0.032 Uiso 1 1 calc R
H39B H -0.1476 0.1115 0.5510 0.032 Uiso 1 1 calc R
C20 C -0.14329(13) 0.22355(17) 0.11463(13) 0.0255(4) Uani 1 1 d .
H20A H -0.1947 0.1866 0.1071 0.038 Uiso 1 1 calc R
H20B H -0.1532 0.2880 0.0979 0.038 Uiso 1 1 calc R
H20C H -0.1280 0.2233 0.1689 0.038 Uiso 1 1 calc R
C21 C -0.05101(14) 0.07790(14) 0.09253(14) 0.0267(4) Uani 1 1 d .
H21A H -0.0381 0.0771 0.1473 0.040 Uiso 1 1 calc R
H21B H -0.0026 0.0538 0.0638 0.040 Uiso 1 1 calc R
H21C H -0.1004 0.0385 0.0826 0.040 Uiso 1 1 calc R
C40 C -0.05274(18) 0.27034(16) 0.52368(12) 0.0315(5) Uani 1 1 d .
H40A H -0.0001 0.3073 0.5287 0.038 Uiso 1 1 calc R
H40B H -0.0858 0.2779 0.5713 0.038 Uiso 1 1 calc R
C38 C -0.18783(15) 0.24927(17) 0.44633(15) 0.0320(5) Uani 1 1 d .
H38A H -0.2211 0.2726 0.4023 0.038 Uiso 1 1 calc R
H38B H -0.2222 0.2569 0.4932 0.038 Uiso 1 1 calc R
C22 C -0.01148(13) 0.36375(14) 0.01063(12) 0.0221(4) Uani 1 1 d .
H22 H -0.0444 0.4034 0.0472 0.026 Uiso 1 1 calc R
C26 C 0.27648(15) 0.46932(18) 0.08865(13) 0.0312(5) Uani 1 1 d .
H26A H 0.2342 0.4330 0.0605 0.047 Uiso 1 1 calc R
H26B H 0.3279 0.4320 0.0946 0.047 Uiso 1 1 calc R
H26C H 0.2896 0.5266 0.0602 0.047 Uiso 1 1 calc R
C23 C -0.07084(15) 0.34712(18) -0.05850(14) 0.0311(5) Uani 1 1 d .
H23A H -0.0913 0.4074 -0.0777 0.047 Uiso 1 1 calc R
H23B H -0.1189 0.3087 -0.0424 0.047 Uiso 1 1 calc R
H23C H -0.0398 0.3147 -0.0991 0.047 Uiso 1 1 calc R
C27 C 0.17057(15) 0.57202(15) 0.16577(16) 0.0340(5) Uani 1 1 d .
H27A H 0.1932 0.6286 0.1417 0.051 Uiso 1 1 calc R
H27B H 0.1516 0.5867 0.2178 0.051 Uiso 1 1 calc R
H27C H 0.1228 0.5487 0.1357 0.051 Uiso 1 1 calc R
C24 C 0.06472(17) 0.42448(19) -0.01413(19) 0.0429(7) Uani 1 1 d .
H24A H 0.0995 0.3895 -0.0506 0.064 Uiso 1 1 calc R
H24B H 0.0986 0.4404 0.0309 0.064 Uiso 1 1 calc R
H24C H 0.0443 0.4820 -0.0384 0.064 Uiso 1 1 calc R

loop_
_atom_site_aniso_label
_atom_site_aniso_U_11
_atom_site_aniso_U_22
_atom_site_aniso_U_33
_atom_site_aniso_U_23
_atom_site_aniso_U_13
_atom_site_aniso_U_12
Fe1 0.01180(10) 0.01181(9) 0.01437(10) -0.00006(8) 0.00013(9) 0.00070(7)
S 0.0241(2) 0.01527(18) 0.0200(2) 0.00284(15) 0.00877(17) 0.00360(15)
Si 0.01062(19) 0.01334(19) 0.01218(19) -0.00020(15) -0.00028(16) 0.00044(14)
P1 0.01137(17) 0.01512(18) 0.01478(18) 0.00177(15) -0.00122(14) -0.00072(14)
P2 0.01482(19) 0.01286(17) 0.01543(19) -0.00001(15) -0.00089(15) -0.00142(14)
Cl 0.01752(17) 0.01379(16) 0.02209(19) 0.00109(14) 0.00345(14) 0.00534(13)
C31 0.0142(7) 0.0168(7) 0.0144(7) 0.0005(6) 0.0025(6) 0.0004(6)
C7 0.0125(6) 0.0194(7) 0.0109(6) 0.0003(6) 0.0008(6) 0.0003(5)
C18 0.0171(7) 0.0128(6) 0.0161(7) 0.0004(6) 0.0001(6) 0.0019(6)
C14 0.0149(7) 0.0176(7) 0.0229(9) 0.0006(6) 0.0020(6) 0.0031(6)
C8 0.0137(7) 0.0242(8) 0.0164(8) -0.0013(6) 0.0003(6) 0.0021(6)
C25 0.0220(8) 0.0199(8) 0.0249(9) 0.0070(7) -0.0039(7) -0.0048(7)
C13 0.0126(7) 0.0145(6) 0.0147(7) -0.0001(5) -0.0013(6) -0.0002(5)
C6 0.0140(7) 0.0161(7) 0.0143(7) 0.0018(6) -0.0006(6) -0.0030(6)
C35 0.0343(11) 0.0236(9) 0.0140(8) -0.0008(7) 0.0004(7) 0.0051(8)
C2 0.0157(8) 0.0203(8) 0.0176(8) -0.0020(6) 0.0011(6) 0.0005(6)
C19 0.0132(7) 0.0235(8) 0.0204(8) 0.0022(7) -0.0014(6) -0.0041(6)
C1 0.0149(7) 0.0150(7) 0.0132(7) -0.0001(5) 0.0009(6) -0.0022(6)
C36 0.0345(11) 0.0215(9) 0.0264(10) 0.0019(7) 0.0115(9) 0.0091(8)
C10 0.0127(8) 0.0366(10) 0.0201(9) 0.0010(7) -0.0009(6) -0.0027(7)
C32 0.0172(8) 0.0203(8) 0.0195(8) -0.0011(6) -0.0027(6) 0.0013(6)
C34 0.0205(8) 0.0174(8) 0.0217(9) 0.0021(6) 0.0047(7) 0.0036(6)
C28 0.0181(8) 0.0202(8) 0.0189(8) -0.0042(6) -0.0010(6) 0.0000(6)
C11 0.0161(8) 0.0236(8) 0.0214(8) -0.0021(7) -0.0008(6) -0.0053(6)
C9 0.0125(7) 0.0335(9) 0.0168(9) 0.0005(7) 0.0008(6) 0.0038(7)
C12 0.0154(7) 0.0183(7) 0.0135(7) -0.0002(6) 0.0000(6) -0.0026(6)
C4 0.0255(9) 0.0227(8) 0.0118(7) -0.0017(6) 0.0006(6) -0.0039(7)
C5 0.0203(8) 0.0238(8) 0.0155(8) 0.0004(6) -0.0036(7) -0.0021(7)
C15 0.0179(8) 0.0149(7) 0.0275(9) 0.0008(6) 0.0001(7) 0.0042(6)
C29 0.0288(10) 0.0233(9) 0.0272(10) -0.0079(7) -0.0046(8) -0.0022(8)
C17 0.0219(8) 0.0151(7) 0.0204(8) 0.0011(6) 0.0035(7) -0.0013(6)
C30 0.0282(10) 0.0297(10) 0.0171(8) 0.0011(7) -0.0005(7) -0.0047(8)
C33 0.0168(8) 0.0218(8) 0.0226(9) 0.0041(7) -0.0030(7) -0.0027(6)
C3 0.0225(9) 0.0216(8) 0.0181(8) -0.0036(6) 0.0047(7) 0.0001(7)
C16 0.0210(8) 0.0156(7) 0.0225(8) 0.0028(6) -0.0022(7) -0.0014(6)
C37 0.0175(9) 0.0261(10) 0.0330(11) 0.0099(8) 0.0055(8) 0.0010(7)
C39 0.0281(10) 0.0271(10) 0.0250(10) 0.0061(8) 0.0098(8) 0.0049(8)
C20 0.0141(8) 0.0339(10) 0.0284(10) 0.0075(8) 0.0003(7) -0.0015(7)
C21 0.0252(10) 0.0215(9) 0.0334(11) 0.0033(8) 0.0010(8) -0.0056(7)
C40 0.0493(14) 0.0254(10) 0.0198(10) -0.0043(8) 0.0048(9) 0.0062(9)
C38 0.0243(10) 0.0326(11) 0.0390(12) 0.0119(9) 0.0151(9) 0.0114(8)
C22 0.0193(8) 0.0225(8) 0.0244(9) 0.0062(7) -0.0037(7) 0.0029(7)
C26 0.0299(11) 0.0410(12) 0.0227(10) 0.0095(9) 0.0003(8) -0.0098(9)
C23 0.0291(11) 0.0349(11) 0.0292(11) 0.0107(9) -0.0114(9) -0.0009(9)
C27 0.0304(11) 0.0218(9) 0.0496(14) 0.0141(9) -0.0063(10) -0.0013(8)
C24 0.0318(12) 0.0334(12) 0.0635(18) 0.0296(12) -0.0145(12) -0.0115(10)

loop_
_atom_type_symbol
_atom_type_description
_atom_type_scat_dispersion_real
_atom_type_scat_dispersion_imag
_atom_type_scat_source
C C 0.0033 0.0016 'International Tables Vol C Tables 4.2.6.8 and 6.1.1.4'
H H 0.0000 0.0000 'International Tables Vol C Tables 4.2.6.8 and 6.1.1.4'
Si Si 0.0817 0.0704 'International Tables Vol C Tables 4.2.6.8 and 6.1.1.4'
P P 0.1023 0.0942 'International Tables Vol C Tables 4.2.6.8 and 6.1.1.4'
S S 0.1246 0.1234 'International Tables Vol C Tables 4.2.6.8 and 6.1.1.4'
Cl Cl 0.1484 0.1585 'International Tables Vol C Tables 4.2.6.8 and 6.1.1.4'
Fe Fe 0.3463 0.8444 'International Tables Vol C Tables 4.2.6.8 and 6.1.1.4'

loop_
_geom_angle_atom_site_label_1
_geom_angle_atom_site_label_2
_geom_angle_atom_site_label_3
_geom_angle
Si Fe1 Cl 174.46(2)
Si Fe1 P1 80.888(18)
Cl Fe1 P1 97.293(18)
Si Fe1 P2 80.531(18)
Cl Fe1 P2 96.999(18)
P1 Fe1 P2 131.667(19)
Si Fe1 S 82.409(17)
Cl Fe1 S 103.113(18)
P1 Fe1 S 102.041(19)
P2 Fe1 S 119.05(2)
C18 S C31 109.51(8)
C18 S Fe1 114.15(6)
C31 S Fe1 131.35(6)
C7 Si C1 108.79(8)
C7 Si C13 104.99(7)
C1 Si C13 107.39(7)
C7 Si Fe1 113.75(6)
C1 Si Fe1 111.33(6)
C13 Si Fe1 110.24(5)
C6 P1 C19 103.04(8)
C6 P1 C22 107.60(9)
C19 P1 C22 101.41(9)
C6 P1 Fe1 113.53(6)
C19 P1 Fe1 118.51(7)
C22 P1 Fe1 111.52(7)
C12 P2 C25 99.84(9)
C12 P2 C28 106.21(8)
C25 P2 C28 103.92(9)
C12 P2 Fe1 115.04(6)
C25 P2 Fe1 121.95(6)
C28 P2 Fe1 108.38(6)
C33 C31 C34 108.67(15)
C33 C31 C32 111.16(15)
C34 C31 C32 109.03(15)
C33 C31 S 108.23(13)
C34 C31 S 105.15(12)
C32 C31 S 114.32(12)
C12 C7 C8 117.99(15)
C12 C7 Si 115.13(12)
C8 C7 Si 126.87(13)
C13 C18 C17 121.07(16)
C13 C18 S 114.39(13)
C17 C18 S 124.35(14)
C15 C14 C13 121.93(16)
C9 C8 C7 121.23(17)
C26 C25 C27 112.90(18)
C26 C25 P2 111.23(14)
C27 C25 P2 111.81(14)
C18 C13 C14 117.46(15)
C18 C13 Si 118.60(12)
C14 C13 Si 123.93(13)
C5 C6 C1 119.71(17)
C5 C6 P1 125.39(14)
C1 C6 P1 114.90(13)
C40 C35 C39 110.06(19)
C40 C35 C32 109.19(17)
C39 C35 C32 110.29(16)
C3 C2 C1 121.13(17)
C20 C19 C21 111.24(17)
C20 C19 P1 110.72(14)
C21 C19 P1 113.16(13)
C2 C1 C6 118.53(16)
C2 C1 Si 126.58(14)
C6 C1 Si 114.88(13)
C38 C36 C40 109.92(19)
C38 C36 C34 109.72(19)
C40 C36 C34 109.36(18)
C11 C10 C9 120.42(17)
C35 C32 C31 108.34(15)
C31 C34 C36 108.87(15)
C29 C28 C30 110.47(16)
C29 C28 P2 117.09(14)
C30 C28 P2 108.93(13)
C10 C11 C12 119.58(18)
C8 C9 C10 119.74(17)
C7 C12 C11 121.04(16)
C7 C12 P2 114.83(13)
C11 C12 P2 124.01(14)
C5 C4 C3 120.28(17)
C4 C5 C6 120.55(17)
C16 C15 C14 119.37(16)
C16 C17 C18 119.61(17)
C31 C33 C37 109.55(16)
C4 C3 C2 119.75(17)
C15 C16 C17 120.42(17)
C38 C37 C39 110.0(2)
C38 C37 C33 108.99(16)
C39 C37 C33 108.92(16)
C37 C39 C35 109.47(17)
C35 C40 C36 109.15(18)
C36 C38 C37 109.70(17)
C24 C22 C23 109.95(19)
C24 C22 P1 109.99(15)
C23 C22 P1 119.25(15)

loop_
_geom_bond_atom_site_label_1
_geom_bond_atom_site_label_2
_geom_bond_distance
Fe1 Si 2.2855(5)
Fe1 Cl 2.2880(4)
Fe1 P1 2.3128(5)
Fe1 P2 2.3142(5)
Fe1 S 2.3550(5)
S C18 1.7916(17)
S C31 1.8622(18)
Si C7 1.8901(17)
Si C1 1.9030(17)
Si C13 1.9076(17)
P1 C6 1.8284(19)
P1 C19 1.8635(18)
P1 C22 1.8722(19)
P2 C12 1.8306(18)
P2 C25 1.8604(18)
P2 C28 1.8667(19)
C31 C33 1.533(3)
C31 C34 1.537(2)
C31 C32 1.541(3)
C7 C12 1.401(2)
C7 C8 1.407(2)
C18 C13 1.401(2)
C18 C17 1.402(2)
C14 C15 1.391(3)
C14 C13 1.403(2)
C8 C9 1.392(3)
C25 C26 1.530(3)
C25 C27 1.533(3)
C6 C5 1.405(3)
C6 C1 1.409(2)
C35 C40 1.525(3)
C35 C39 1.535(3)
C35 C32 1.537(3)
C2 C3 1.391(3)
C2 C1 1.403(2)
C19 C20 1.527(3)
C19 C21 1.528(3)
C36 C38 1.518(4)
C36 C40 1.533(3)
C36 C34 1.544(3)
C10 C11 1.388(3)
C10 C9 1.392(3)
C28 C29 1.532(3)
C28 C30 1.535(3)
C11 C12 1.404(2)
C4 C5 1.381(3)
C4 C3 1.390(3)
C15 C16 1.386(3)
C17 C16 1.391(3)
C33 C37 1.542(3)
C37 C38 1.528(3)
C37 C39 1.528(3)
C22 C24 1.517(3)
C22 C23 1.518(3)
